data_7113406
loop_
_publ_author_name
'Rom\'an-Bravo, Perla'
'L\'opez-Cardoso, Marcela'
'y Garc\'ia, Patricia Garc\'ia'
'H\"opfl, Herbert'
'Cea-Olivares, Raymundo'

_publ_section_title
;
 Template-assisted self assembly of two lipophilic polyion aggregates
 derived from sodium tetraphenyl imidodiphosphinate-complexes containing
 sodium ions in four different coordination environments.
;
_journal_issue 17
_journal_name_full 'Chemical communications (Cambridge, England)'
_journal_page_first 1940
_journal_page_last 1941
_journal_paper_doi 10.1039/b406817c
_journal_year 2004
_chemical_formula_moiety 'C106 H100 N4 Na4 O13 P8'
_chemical_formula_sum 'C107 H102 Cl2 N4 Na4 O13 P8'
_chemical_formula_weight 2062.55
_chemical_melting_point 154.0(10)
_chemical_name_systematic
;
?
;
_space_group_IT_number 1
_symmetry_space_group_name_Hall 'P 1'
_symmetry_space_group_name_H-M 'P 1'
_atom_sites_solution_hydrogens geom
_atom_sites_solution_primary direct
_atom_sites_solution_secondary difmap
_audit_creation_method SHELXL-97
_cell_angle_alpha 64.0460(10)
_cell_angle_beta 68.6120(10)
_cell_angle_gamma 72.1590(10)
_cell_formula_units_Z 1
_cell_length_a 13.9644(7)
_cell_length_b 14.4020(8)
_cell_length_c 15.3266(8)
_cell_measurement_temperature 293(2)
_cell_volume 2540.7(2)
_computing_cell_refinement 'Bruker SAINT'
_computing_data_collection 'Bruker SMART'
_computing_data_reduction 'Bruker SAINT'
_computing_molecular_graphics 'Crystals Cameron'
_computing_publication_material 'Bruker SHELXTL'
_computing_structure_refinement 'SHELXL-97 (Sheldrick, 1997)'
_computing_structure_solution 'SHELXS-97 (Sheldrick, 1990)'
_diffrn_ambient_temperature 293(2)
_diffrn_measured_fraction_theta_full 0.996
_diffrn_measured_fraction_theta_max 0.996
_diffrn_measurement_device_type 'CCD area detector'
_diffrn_measurement_method 'Phi and omega scans'
_diffrn_radiation_monochromator graphite
_diffrn_radiation_source 'fine-focus sealed tube'
_diffrn_radiation_type MoK\a
_diffrn_radiation_wavelength 0.71073
_diffrn_reflns_av_R_equivalents 0.0203
_diffrn_reflns_av_sigmaI/netI 0.0523
_diffrn_reflns_limit_h_max 16
_diffrn_reflns_limit_h_min -16
_diffrn_reflns_limit_k_max 17
_diffrn_reflns_limit_k_min -17
_diffrn_reflns_limit_l_max 18
_diffrn_reflns_limit_l_min -18
_diffrn_reflns_number 18474
_diffrn_reflns_theta_full 25.00
_diffrn_reflns_theta_max 25.00
_diffrn_reflns_theta_min 1.53
_exptl_absorpt_coefficient_mu 0.271
_exptl_crystal_colour colorless
_exptl_crystal_density_diffrn 1.348
_exptl_crystal_density_method 'not measured'
_exptl_crystal_description rectangular
_exptl_crystal_F_000 1074
_exptl_crystal_size_max 0.34
_exptl_crystal_size_mid 0.27
_exptl_crystal_size_min 0.18
_refine_diff_density_max 2.185
_refine_diff_density_min -1.979
_refine_diff_density_rms 0.087
_refine_ls_abs_structure_details 'Flack H D (1983), Acta Cryst. A39, 876-881'
_refine_ls_abs_structure_Flack 0.52(8)
_refine_ls_extinction_method none
_refine_ls_goodness_of_fit_ref 0.993
_refine_ls_hydrogen_treatment mixed
_refine_ls_matrix_type full
_refine_ls_number_parameters 1248
_refine_ls_number_reflns 16127
_refine_ls_number_restraints 9
_refine_ls_restrained_S_all 0.993
_refine_ls_R_factor_all 0.0661
_refine_ls_R_factor_gt 0.0627
_refine_ls_shift/su_max 0.110
_refine_ls_shift/su_mean 0.003
_refine_ls_structure_factor_coef Fsqd
_refine_ls_weighting_details 'calc w=1/[\s^2^(Fo^2^)+(0.0976P)^2^+4.8944P] where P=(Fo^2^+2Fc^2^)/3'
_refine_ls_weighting_scheme calc
_refine_ls_wR_factor_gt 0.1614
_refine_ls_wR_factor_ref 0.1648
_reflns_number_gt 15149
_reflns_number_total 16127
_reflns_threshold_expression >2sigma(I)
_cod_data_source_file b406817c.txt
_cod_data_source_block persechm
_cod_depositor_comments
;
The following automatic conversions were performed:

'_chemical_melting_point' value '153-155' was changed to '154.0(10)'
- the average value was taken and precision was estimated.

Automatic conversion script
Id: cif_fix_values 2281 2013-09-26 08:29:07Z andrius 
;
_cod_database_code 7113406

loop_
_symmetry_equiv_pos_as_xyz
'x, y, z'

loop_
_atom_site_label
_atom_site_type_symbol
_atom_site_fract_x
_atom_site_fract_y
_atom_site_fract_z
_atom_site_U_iso_or_equiv
_atom_site_adp_type
_atom_site_occupancy
_atom_site_symmetry_multiplicity
_atom_site_calc_flag
_atom_site_refinement_flags
_atom_site_disorder_assembly
_atom_site_disorder_group
Na1 Na 0.31199(19) 0.3171(2) 0.1706(2) 0.0267(5) Uani 1 1 d . . .
Na2 Na 0.50926(18) 0.45487(18) 0.02706(18) 0.0182(4) Uani 1 1 d . . .
Na3 Na 0.14618(19) 0.16537(19) 0.34870(19) 0.0214(4) Uani 1 1 d . . .
Na4 Na 0.73803(19) 0.42534(19) 0.11432(18) 0.0275(5) Uani 1 1 d . . .
P1 P 0.73671(13) 0.56001(14) -0.13592(14) 0.0148(3) Uani 1 1 d . . .
P2 P 0.55727(13) 0.62753(14) -0.21620(14) 0.0145(3) Uani 1 1 d . . .
P3 P 0.23163(13) 0.56531(14) 0.13603(14) 0.0154(3) Uani 1 1 d . . .
P4 P 0.14023(13) 0.42454(14) 0.33083(14) 0.0152(3) Uani 1 1 d . . .
P5 P -0.07491(13) 0.07100(14) 0.49776(15) 0.0178(3) Uani 1 1 d . . .
P6 P 0.09702(13) 0.00190(14) 0.58747(15) 0.0173(3) Uani 1 1 d . . .
P7 P 0.41868(14) 0.05519(14) 0.22262(15) 0.0193(3) Uani 1 1 d . . .
P8 P 0.50441(13) 0.20237(14) 0.03021(15) 0.0153(3) Uani 1 1 d . . .
O1 O 0.6918(3) 0.4850(3) -0.0324(3) 0.0177(7) Uani 1 1 d . . .
O2 O 0.4836(3) 0.5653(3) -0.1237(3) 0.0223(8) Uani 1 1 d . . .
O3 O 0.3329(3) 0.4894(3) 0.1193(3) 0.0180(8) Uani 1 1 d . . .
O4 O 0.1697(3) 0.3306(3) 0.3023(3) 0.0197(8) Uani 1 1 d . . .
O5 O -0.0245(3) 0.1460(3) 0.3973(3) 0.0247(8) Uani 1 1 d . . .
O6 O 0.1702(3) 0.0710(3) 0.5025(3) 0.0233(8) Uani 1 1 d . . .
O7 O 0.3189(3) 0.1306(3) 0.2419(3) 0.0271(9) Uani 1 1 d . . .
O8 O 0.4706(3) 0.2961(3) 0.0599(3) 0.0203(8) Uani 1 1 d . . .
O9 O 0.5478(3) 0.3971(3) 0.1912(3) 0.0303(9) Uani 1 1 d . . .
O10 O 0.7279(4) 0.2436(3) 0.2059(4) 0.0427(11) Uani 1 1 d . . .
O11 O 0.9207(4) 0.3090(4) 0.1095(4) 0.0489(12) Uani 1 1 d . . .
O12 O 0.8371(4) 0.4616(4) 0.1932(4) 0.0473(13) Uani 1 1 d . . .
O13 O 0.6287(4) 0.5444(3) 0.2035(3) 0.0368(10) Uani 1 1 d . . .
N1 N 0.6778(3) 0.6015(3) -0.2211(3) 0.0177(9) Uani 1 1 d . . .
N2 N 0.1504(3) 0.5373(4) 0.2446(3) 0.0201(9) Uani 1 1 d . . .
N3 N -0.0223(3) 0.0279(4) 0.5870(4) 0.0205(10) Uani 1 1 d . . .
N4 N 0.5010(4) 0.0892(4) 0.1150(3) 0.0210(10) Uani 1 1 d . . .
C1 C 0.7535(4) 0.6732(4) -0.1224(4) 0.0187(11) Uani 1 1 d . . .
C2 C 0.6802(6) 0.7056(5) -0.0462(5) 0.0357(15) Uani 1 1 d . . .
H2 H 0.6304 0.6647 0.0010 0.043 Uiso 1 1 calc R . .
C3 C 0.6816(6) 0.7998(5) -0.0407(5) 0.0465(19) Uani 1 1 d . . .
H3 H 0.6334 0.8211 0.0107 0.056 Uiso 1 1 calc R . .
C4 C 0.7551(6) 0.8609(6) -0.1122(5) 0.0426(17) Uani 1 1 d . . .
H4 H 0.7551 0.9243 -0.1096 0.051 Uiso 1 1 calc R . .
C5 C 0.8269(5) 0.8291(5) -0.1858(5) 0.0268(13) Uani 1 1 d . . .
H5 H 0.8765 0.8703 -0.2328 0.032 Uiso 1 1 calc R . .
C6 C 0.8272(4) 0.7355(4) -0.1916(4) 0.0177(11) Uani 1 1 d . . .
H6 H 0.8771 0.7143 -0.2424 0.021 Uiso 1 1 calc R . .
C7 C 0.8672(4) 0.5041(4) -0.1923(4) 0.0182(11) Uani 1 1 d . . .
C8 C 0.9376(5) 0.4457(5) -0.1354(5) 0.0316(14) Uani 1 1 d . . .
H8 H 0.9183 0.4381 -0.0681 0.038 Uiso 1 1 calc R . .
C9 C 1.0356(5) 0.3986(5) -0.1757(5) 0.0368(15) Uani 1 1 d . . .
H9 H 1.0814 0.3592 -0.1358 0.044 Uiso 1 1 calc R . .
C10 C 1.0653(5) 0.4101(5) -0.2759(5) 0.0336(14) Uani 1 1 d . . .
H10 H 1.1318 0.3793 -0.3036 0.040 Uiso 1 1 calc R . .
C11 C 0.9963(5) 0.4678(5) -0.3362(5) 0.0276(13) Uani 1 1 d . . .
H11 H 1.0157 0.4743 -0.4032 0.033 Uiso 1 1 calc R . .
C12 C 0.8976(4) 0.5154(4) -0.2936(4) 0.0208(11) Uani 1 1 d . . .
H12 H 0.8515 0.5553 -0.3332 0.025 Uiso 1 1 calc R . .
C13 C 0.5116(4) 0.7673(4) -0.2433(4) 0.0183(11) Uani 1 1 d . . .
C14 C 0.5772(4) 0.8327(4) -0.2599(4) 0.0200(11) Uani 1 1 d . . .
H14 H 0.6465 0.8048 -0.2587 0.024 Uiso 1 1 calc R . .
C15 C 0.5407(5) 0.9389(5) -0.2781(4) 0.0275(13) Uani 1 1 d . . .
H15 H 0.5854 0.9821 -0.2900 0.033 Uiso 1 1 calc R . .
C16 C 0.4377(5) 0.9797(5) -0.2784(4) 0.0267(13) Uani 1 1 d . . .
H16 H 0.4125 1.0505 -0.2893 0.032 Uiso 1 1 calc R . .
C17 C 0.3711(5) 0.9155(5) -0.2626(4) 0.0269(13) Uani 1 1 d . . .
H17 H 0.3024 0.9443 -0.2655 0.032 Uiso 1 1 calc R . .
C18 C 0.4062(4) 0.8099(5) -0.2426(4) 0.0264(13) Uani 1 1 d . . .
H18 H 0.3605 0.7668 -0.2286 0.032 Uiso 1 1 calc R . .
C19 C 0.5517(4) 0.6119(4) -0.3257(4) 0.0185(11) Uani 1 1 d . . .
C20 C 0.5821(4) 0.6819(5) -0.4228(4) 0.0244(12) Uani 1 1 d . . .
H20 H 0.6076 0.7400 -0.4342 0.029 Uiso 1 1 calc R . .
C21 C 0.5753(5) 0.6671(6) -0.5036(5) 0.0354(15) Uani 1 1 d . . .
H21 H 0.5937 0.7166 -0.5683 0.042 Uiso 1 1 calc R . .
C22 C 0.5415(5) 0.5796(6) -0.4889(6) 0.0403(17) Uani 1 1 d . . .
H22 H 0.5383 0.5691 -0.5434 0.048 Uiso 1 1 calc R . .
C23 C 0.5126(5) 0.5078(5) -0.3923(5) 0.0349(14) Uani 1 1 d . . .
H23 H 0.4910 0.4478 -0.3816 0.042 Uiso 1 1 calc R . .
C24 C 0.5154(4) 0.5249(4) -0.3108(4) 0.0240(12) Uani 1 1 d . . .
H24 H 0.4929 0.4777 -0.2458 0.029 Uiso 1 1 calc R . .
C25 C 0.2557(4) 0.6946(4) 0.1048(4) 0.0173(11) Uani 1 1 d . . .
C26 C 0.3418(5) 0.7306(4) 0.0269(4) 0.0225(11) Uani 1 1 d . . .
H26 H 0.3882 0.6875 -0.0070 0.027 Uiso 1 1 calc R . .
C27 C 0.3585(5) 0.8313(5) -0.0003(5) 0.0327(14) Uani 1 1 d . . .
H27 H 0.4166 0.8553 -0.0517 0.039 Uiso 1 1 calc R . .
C28 C 0.2886(5) 0.8951(5) 0.0495(5) 0.0327(14) Uani 1 1 d . . .
H28 H 0.2992 0.9626 0.0316 0.039 Uiso 1 1 calc R . .
C29 C 0.2028(5) 0.8585(5) 0.1261(5) 0.0308(13) Uani 1 1 d . . .
H29 H 0.1556 0.9018 0.1595 0.037 Uiso 1 1 calc R . .
C30 C 0.1867(5) 0.7600(4) 0.1531(5) 0.0256(12) Uani 1 1 d . . .
H30 H 0.1286 0.7366 0.2048 0.031 Uiso 1 1 calc R . .
C31 C 0.1631(4) 0.5874(4) 0.0466(4) 0.0174(11) Uani 1 1 d . . .
C32 C 0.2219(5) 0.5844(4) -0.0492(4) 0.0227(11) Uani 1 1 d . . .
H32 H 0.2945 0.5699 -0.0649 0.027 Uiso 1 1 calc R . .
C33 C 0.1718(5) 0.6030(5) -0.1200(4) 0.0296(13) Uani 1 1 d . . .
H33 H 0.2105 0.5991 -0.1826 0.035 Uiso 1 1 calc R . .
C34 C 0.0635(5) 0.6274(5) -0.0969(4) 0.0263(12) Uani 1 1 d . . .
H34 H 0.0298 0.6408 -0.1446 0.032 Uiso 1 1 calc R . .
C35 C 0.0059(5) 0.6318(5) -0.0044(5) 0.0355(14) Uani 1 1 d . . .
H35 H -0.0666 0.6477 0.0108 0.043 Uiso 1 1 calc R . .
C36 C 0.0564(4) 0.6124(4) 0.0665(4) 0.0267(12) Uani 1 1 d . . .
H36 H 0.0170 0.6165 0.1289 0.032 Uiso 1 1 calc R . .
C37 C 0.0084(4) 0.4356(4) 0.4092(4) 0.0211(11) Uani 1 1 d . . .
C38 C -0.0323(5) 0.3465(5) 0.4806(4) 0.0259(12) Uani 1 1 d . . .
H38 H 0.0081 0.2802 0.4876 0.031 Uiso 1 1 calc R . .
C39 C -0.1322(5) 0.3570(5) 0.5406(5) 0.0323(14) Uani 1 1 d . . .
H39 H -0.1595 0.2972 0.5878 0.039 Uiso 1 1 calc R . .
C40 C -0.1930(5) 0.4534(5) 0.5327(5) 0.0331(15) Uani 1 1 d . . .
H40 H -0.2603 0.4586 0.5750 0.040 Uiso 1 1 calc R . .
C41 C -0.1546(5) 0.5434(5) 0.4618(5) 0.0316(14) Uani 1 1 d . . .
H41 H -0.1962 0.6089 0.4560 0.038 Uiso 1 1 calc R . .
C42 C -0.0543(4) 0.5355(5) 0.3997(5) 0.0237(12) Uani 1 1 d . . .
H42 H -0.0282 0.5957 0.3518 0.028 Uiso 1 1 calc R . .
C43 C 0.2167(4) 0.4035(4) 0.4136(4) 0.0202(11) Uani 1 1 d . . .
C44 C 0.2600(4) 0.3005(5) 0.4684(4) 0.0263(12) Uani 1 1 d . . .
H44 H 0.2483 0.2431 0.4632 0.032 Uiso 1 1 calc R . .
C45 C 0.3197(5) 0.2858(5) 0.5297(5) 0.0295(13) Uani 1 1 d . . .
H45 H 0.3481 0.2183 0.5664 0.035 Uiso 1 1 calc R . .
C46 C 0.3375(5) 0.3730(5) 0.5364(5) 0.0316(14) Uani 1 1 d . . .
H46 H 0.3801 0.3629 0.5755 0.038 Uiso 1 1 calc R . .
C47 C 0.2934(5) 0.4719(5) 0.4868(5) 0.0281(13) Uani 1 1 d . . .
H47 H 0.3034 0.5291 0.4936 0.034 Uiso 1 1 calc R . .
C48 C 0.2321(5) 0.4865(5) 0.4247(4) 0.0239(12) Uani 1 1 d . . .
H48 H 0.2015 0.5541 0.3906 0.029 Uiso 1 1 calc R . .
C49 C -0.2095(4) 0.1262(4) 0.5504(4) 0.0186(11) Uani 1 1 d . . .
C50 C -0.2416(4) 0.1232(4) 0.6471(4) 0.0219(11) Uani 1 1 d . . .
H50 H -0.1946 0.0926 0.6862 0.026 Uiso 1 1 calc R . .
C51 C -0.3421(5) 0.1646(4) 0.6874(5) 0.0255(12) Uani 1 1 d . . .
H51 H -0.3629 0.1617 0.7533 0.031 Uiso 1 1 calc R . .
C52 C -0.4117(5) 0.2103(5) 0.6296(5) 0.0318(14) Uani 1 1 d . . .
H52 H -0.4799 0.2388 0.6563 0.038 Uiso 1 1 calc R . .
C53 C -0.3805(5) 0.2140(5) 0.5322(5) 0.0363(15) Uani 1 1 d . . .
H53 H -0.4280 0.2446 0.4935 0.044 Uiso 1 1 calc R . .
C54 C -0.2790(4) 0.1726(5) 0.4910(5) 0.0268(13) Uani 1 1 d . . .
H54 H -0.2578 0.1758 0.4249 0.032 Uiso 1 1 calc R . .
C55 C -0.0878(4) -0.0403(4) 0.4784(4) 0.0194(11) Uani 1 1 d . . .
C56 C -0.0152(5) -0.0717(6) 0.4027(5) 0.0365(15) Uani 1 1 d . . .
H56 H 0.0324 -0.0286 0.3549 0.044 Uiso 1 1 calc R . .
C57 C -0.0113(6) -0.1634(7) 0.3958(6) 0.054(2) Uani 1 1 d . . .
H57 H 0.0393 -0.1829 0.3444 0.065 Uiso 1 1 calc R . .
C58 C -0.0827(5) -0.2289(5) 0.4654(5) 0.0366(15) Uani 1 1 d . . .
H58 H -0.0800 -0.2923 0.4614 0.044 Uiso 1 1 calc R . .
C59 C -0.1581(5) -0.1976(5) 0.5409(5) 0.0273(13) Uani 1 1 d . . .
H59 H -0.2071 -0.2397 0.5875 0.033 Uiso 1 1 calc R . .
C60 C -0.1602(4) -0.1044(5) 0.5467(4) 0.0225(12) Uani 1 1 d . . .
H60 H -0.2111 -0.0839 0.5974 0.027 Uiso 1 1 calc R . .
C61 C 0.0973(4) 0.0031(4) 0.7055(4) 0.0197(11) Uani 1 1 d . . .
C62 C 0.0906(5) -0.0856(5) 0.7927(4) 0.0265(12) Uani 1 1 d . . .
H62 H 0.0824 -0.1473 0.7929 0.032 Uiso 1 1 calc R . .
C63 C 0.0962(5) -0.0823(5) 0.8803(5) 0.0380(15) Uani 1 1 d . . .
H63 H 0.0921 -0.1421 0.9388 0.046 Uiso 1 1 calc R . .
C64 C 0.1078(5) 0.0085(5) 0.8804(5) 0.0337(14) Uani 1 1 d . . .
H64 H 0.1114 0.0100 0.9392 0.040 Uiso 1 1 calc R . .
C65 C 0.1140(5) 0.0964(5) 0.7961(5) 0.0311(13) Uani 1 1 d . . .
H65 H 0.1214 0.1577 0.7974 0.037 Uiso 1 1 calc R . .
C66 C 0.1095(4) 0.0950(4) 0.7067(4) 0.0242(12) Uani 1 1 d . . .
H66 H 0.1145 0.1551 0.6486 0.029 Uiso 1 1 calc R . .
C67 C 0.1508(4) -0.1343(4) 0.5990(4) 0.0174(11) Uani 1 1 d . . .
C68 C 0.2552(4) -0.1704(4) 0.5909(4) 0.0220(12) Uani 1 1 d . . .
H68 H 0.2976 -0.1246 0.5781 0.026 Uiso 1 1 calc R . .
C69 C 0.2987(4) -0.2731(5) 0.6014(4) 0.0279(13) Uani 1 1 d . . .
H69 H 0.3699 -0.2964 0.5951 0.033 Uiso 1 1 calc R . .
C70 C 0.2343(5) -0.3424(5) 0.6217(4) 0.0277(13) Uani 1 1 d . . .
H70 H 0.2621 -0.4125 0.6311 0.033 Uiso 1 1 calc R . .
C71 C 0.1287(5) -0.3053(4) 0.6275(4) 0.0237(12) Uani 1 1 d . . .
H71 H 0.0861 -0.3499 0.6383 0.028 Uiso 1 1 calc R . .
C72 C 0.0871(4) -0.2019(5) 0.6174(4) 0.0219(12) Uani 1 1 d . . .
H72 H 0.0160 -0.1775 0.6230 0.026 Uiso 1 1 calc R . .
C73 C 0.3907(4) -0.0684(4) 0.2451(4) 0.0219(12) Uani 1 1 d . . .
C74 C 0.3051(5) -0.1079(5) 0.3233(5) 0.0278(13) Uani 1 1 d . . .
H74 H 0.2594 -0.0674 0.3602 0.033 Uiso 1 1 calc R . .
C75 C 0.2882(6) -0.2042(5) 0.3454(5) 0.0382(16) Uani 1 1 d . . .
H75 H 0.2317 -0.2299 0.3982 0.046 Uiso 1 1 calc R . .
C76 C 0.3549(6) -0.2657(5) 0.2898(5) 0.0376(16) Uani 1 1 d . . .
H76 H 0.3420 -0.3316 0.3052 0.045 Uiso 1 1 calc R . .
C77 C 0.4387(5) -0.2295(5) 0.2131(5) 0.0338(14) Uani 1 1 d . . .
H77 H 0.4832 -0.2706 0.1764 0.041 Uiso 1 1 calc R . .
C78 C 0.4576(5) -0.1298(5) 0.1899(4) 0.0279(13) Uani 1 1 d . . .
H78 H 0.5146 -0.1048 0.1376 0.033 Uiso 1 1 calc R . .
C79 C 0.4855(4) 0.0214(4) 0.3160(4) 0.0205(11) Uani 1 1 d . . .
C80 C 0.4367(5) 0.0542(5) 0.3981(4) 0.0267(12) Uani 1 1 d . . .
H80 H 0.3683 0.0905 0.4070 0.032 Uiso 1 1 calc R . .
C81 C 0.4924(5) 0.0312(5) 0.4654(5) 0.0344(15) Uani 1 1 d . . .
H81 H 0.4608 0.0536 0.5195 0.041 Uiso 1 1 calc R . .
C82 C 0.5932(6) -0.0238(5) 0.4553(5) 0.0406(16) Uani 1 1 d . . .
H82 H 0.6289 -0.0384 0.5018 0.049 Uiso 1 1 calc R . .
C83 C 0.6404(5) -0.0569(5) 0.3752(5) 0.0394(15) Uani 1 1 d . . .
H83 H 0.7087 -0.0935 0.3670 0.047 Uiso 1 1 calc R . .
C84 C 0.5866(5) -0.0357(4) 0.3075(5) 0.0321(13) Uani 1 1 d . . .
H84 H 0.6185 -0.0600 0.2547 0.038 Uiso 1 1 calc R . .
C85 C 0.4268(4) 0.2226(4) -0.0524(4) 0.0176(11) Uani 1 1 d . . .
C86 C 0.4197(5) 0.1382(5) -0.0708(4) 0.0276(13) Uani 1 1 d . . .
H86 H 0.4547 0.0716 -0.0404 0.033 Uiso 1 1 calc R . .
C87 C 0.3630(5) 0.1517(5) -0.1317(5) 0.0344(15) Uani 1 1 d . . .
H87 H 0.3586 0.0946 -0.1425 0.041 Uiso 1 1 calc R . .
C88 C 0.3108(5) 0.2525(5) -0.1790(5) 0.0324(14) Uani 1 1 d . . .
H88 H 0.2739 0.2631 -0.2233 0.039 Uiso 1 1 calc R . .
C89 C 0.3147(5) 0.3328(6) -0.1594(6) 0.0410(16) Uani 1 1 d . . .
H89 H 0.2781 0.3989 -0.1887 0.049 Uiso 1 1 calc R . .
C90 C 0.3728(5) 0.3198(5) -0.0956(4) 0.0266(12) Uani 1 1 d . . .
H90 H 0.3746 0.3766 -0.0829 0.032 Uiso 1 1 calc R . .
C91 C 0.6364(4) 0.2010(4) -0.0500(4) 0.0169(11) Uani 1 1 d . . .
C92 C 0.6642(5) 0.2972(5) -0.1234(4) 0.0245(12) Uani 1 1 d . . .
H92 H 0.6157 0.3588 -0.1269 0.029 Uiso 1 1 calc R . .
C93 C 0.7627(5) 0.3013(5) -0.1906(5) 0.0284(13) Uani 1 1 d . . .
H93 H 0.7798 0.3650 -0.2398 0.034 Uiso 1 1 calc R . .
C94 C 0.8345(5) 0.2112(6) -0.1839(5) 0.0377(16) Uani 1 1 d . . .
H94 H 0.9012 0.2141 -0.2278 0.045 Uiso 1 1 calc R . .
C95 C 0.8091(5) 0.1149(5) -0.1124(5) 0.0379(16) Uani 1 1 d . . .
H95 H 0.8582 0.0538 -0.1093 0.045 Uiso 1 1 calc R . .
C96 C 0.7096(5) 0.1109(4) -0.0456(4) 0.0257(12) Uani 1 1 d . . .
H96 H 0.6925 0.0467 0.0025 0.031 Uiso 1 1 calc R . .
C97 C 0.5452(5) 0.2908(5) 0.2555(5) 0.0412(16) Uani 1 1 d . . .
H97A H 0.4793 0.2727 0.2663 0.049 Uiso 1 1 calc R . .
H97B H 0.5524 0.2791 0.3204 0.049 Uiso 1 1 calc R . .
C98 C 0.6337(6) 0.2247(5) 0.2062(6) 0.0477(18) Uani 1 1 d . . .
H98A H 0.6285 0.1511 0.2431 0.057 Uiso 1 1 calc R . .
H98B H 0.6320 0.2433 0.1377 0.057 Uiso 1 1 calc R . .
C99 C 0.8179(7) 0.1781(6) 0.1698(7) 0.057(2) Uani 1 1 d . . .
H99A H 0.8226 0.1889 0.1014 0.068 Uiso 1 1 calc R . .
H99B H 0.8126 0.1052 0.2114 0.068 Uiso 1 1 calc R . .
C100 C 0.9139(6) 0.2019(6) 0.1717(7) 0.057(2) Uani 1 1 d . . .
H10A H 0.9103 0.1897 0.2402 0.069 Uiso 1 1 calc R . .
H10B H 0.9753 0.1566 0.1471 0.069 Uiso 1 1 calc R . .
C101 C 0.9840(6) 0.3504(6) 0.1340(6) 0.057(2) Uani 1 1 d . . .
H10C H 1.0101 0.4091 0.0754 0.068 Uiso 1 1 calc R . .
H10D H 1.0437 0.2969 0.1504 0.068 Uiso 1 1 calc R . .
C102 C 0.9276(6) 0.3851(7) 0.2185(6) 0.060(2) Uani 1 1 d . . .
H10E H 0.9061 0.3260 0.2793 0.072 Uiso 1 1 calc R . .
H10F H 0.9721 0.4163 0.2301 0.072 Uiso 1 1 calc R . .
C103 C 0.7765(6) 0.5050(7) 0.2687(5) 0.059(2) Uani 1 1 d . . .
H10G H 0.8196 0.5359 0.2822 0.070 Uiso 1 1 calc R . .
H10H H 0.7475 0.4509 0.3308 0.070 Uiso 1 1 calc R . .
C104 C 0.6905(6) 0.5874(6) 0.2281(5) 0.0504(19) Uani 1 1 d . . .
H10I H 0.6462 0.6178 0.2780 0.061 Uiso 1 1 calc R . .
H10J H 0.7207 0.6430 0.1682 0.061 Uiso 1 1 calc R . .
C105 C 0.5507(5) 0.4917(6) 0.2868(4) 0.0395(15) Uani 1 1 d . . .
H10K H 0.5087 0.5358 0.3252 0.047 Uiso 1 1 calc R . .
H10L H 0.5828 0.4271 0.3310 0.047 Uiso 1 1 calc R . .
C106 C 0.4847(5) 0.4691(5) 0.2433(5) 0.0348(13) Uani 1 1 d . . .
H10M H 0.4268 0.4379 0.2966 0.042 Uiso 1 1 calc R . .
H10N H 0.4563 0.5339 0.1962 0.042 Uiso 1 1 calc R . .
C201 C 0.8800(17) 0.8414(14) 0.1436(3) 0.115(6) Uiso 0.513(5) 1 d PD A 1
H20A H 0.8402 0.8988 0.1003 0.138 Uiso 0.513(5) 1 calc PR A 1
H20B H 0.9425 0.8141 0.1011 0.138 Uiso 0.513(5) 1 calc PR A 1
Cl1A Cl 0.9155(4) 0.8884(5) 0.2131(5) 0.123(2) Uani 0.513(5) 1 d PD A 1
Cl2A Cl 0.8052(4) 0.7424(5) 0.2222(5) 0.123(2) Uani 0.513(5) 1 d PD A 1
C202 C 0.9154(4) 0.8514(15) 0.0928(19) 0.115(6) Uiso 0.49 1 d PD A 2
H20C H 0.9452 0.8710 0.0206 0.138 Uiso 0.487(5) 1 calc PR A 2
H20D H 0.9600 0.7889 0.1257 0.138 Uiso 0.487(5) 1 calc PR A 2
Cl1B Cl 0.9122(3) 0.9531(3) 0.1278(4) 0.0689(10) Uani 0.487(5) 1 d PD A 2
Cl2B Cl 0.7906(3) 0.8238(3) 0.1255(4) 0.0689(10) Uani 0.49 1 d PD A 2

loop_
_atom_site_aniso_label
_atom_site_aniso_U_11
_atom_site_aniso_U_22
_atom_site_aniso_U_33
_atom_site_aniso_U_23
_atom_site_aniso_U_13
_atom_site_aniso_U_12
Na1 0.0220(11) 0.0203(9) 0.0269(11) -0.0102(8) 0.0086(9) -0.0055(8)
Na2 0.0185(10) 0.0188(10) 0.0160(10) -0.0054(8) -0.0018(8) -0.0068(8)
Na3 0.0225(11) 0.0188(11) 0.0172(10) -0.0054(8) 0.0021(8) -0.0069(8)
Na4 0.0342(12) 0.0298(11) 0.0209(10) -0.0023(9) -0.0124(9) -0.0135(9)
P1 0.0130(6) 0.0167(6) 0.0130(6) -0.0045(5) -0.0030(5) -0.0025(5)
P2 0.0121(6) 0.0165(6) 0.0115(6) -0.0025(5) -0.0024(5) -0.0030(5)
P3 0.0170(7) 0.0143(6) 0.0119(6) -0.0040(5) -0.0016(5) -0.0027(5)
P4 0.0155(6) 0.0157(6) 0.0123(6) -0.0049(5) -0.0015(5) -0.0030(5)
P5 0.0162(7) 0.0185(7) 0.0177(7) -0.0040(6) -0.0043(5) -0.0060(5)
P6 0.0154(6) 0.0190(7) 0.0167(7) -0.0045(5) -0.0036(5) -0.0060(5)
P7 0.0266(7) 0.0159(7) 0.0132(6) -0.0038(5) -0.0022(6) -0.0068(5)
P8 0.0162(6) 0.0144(6) 0.0128(6) -0.0045(5) 0.0002(5) -0.0053(5)
O1 0.0161(17) 0.0180(18) 0.0203(18) -0.0069(15) -0.0064(15) -0.0029(14)
O2 0.0176(18) 0.026(2) 0.0160(18) -0.0013(16) -0.0026(15) -0.0060(15)
O3 0.0181(18) 0.0148(18) 0.0152(18) -0.0030(15) -0.0027(15) -0.0010(14)
O4 0.0169(18) 0.0190(19) 0.0184(19) -0.0062(16) -0.0017(15) -0.0016(14)
O5 0.026(2) 0.028(2) 0.0159(19) 0.0001(16) -0.0059(16) -0.0116(16)
O6 0.0185(19) 0.031(2) 0.0164(19) -0.0043(16) -0.0017(15) -0.0094(15)
O7 0.031(2) 0.027(2) 0.020(2) -0.0077(17) -0.0026(17) -0.0073(17)
O8 0.0207(19) 0.022(2) 0.0160(18) -0.0069(16) 0.0028(15) -0.0103(15)
O9 0.036(2) 0.039(2) 0.0172(19) -0.0047(17) -0.0064(16) -0.0189(17)
O10 0.051(3) 0.028(2) 0.057(3) -0.006(2) -0.034(2) -0.008(2)
O11 0.055(3) 0.052(3) 0.040(3) -0.001(2) -0.032(2) -0.012(2)
O12 0.053(3) 0.064(3) 0.036(3) -0.007(2) -0.021(2) -0.031(3)
O13 0.050(3) 0.043(2) 0.025(2) -0.0147(19) -0.0033(19) -0.024(2)
N1 0.017(2) 0.015(2) 0.018(2) -0.0022(18) -0.0070(18) -0.0013(17)
N2 0.017(2) 0.021(2) 0.016(2) -0.0038(19) -0.0022(18) -0.0017(18)
N3 0.017(2) 0.023(2) 0.020(2) -0.0060(19) -0.0028(19) -0.0081(18)
N4 0.031(3) 0.017(2) 0.014(2) -0.0088(19) 0.000(2) -0.0054(19)
C1 0.014(2) 0.025(3) 0.016(3) -0.007(2) -0.003(2) -0.006(2)
C2 0.049(4) 0.031(3) 0.026(3) -0.016(3) 0.005(3) -0.017(3)
C3 0.065(5) 0.030(4) 0.037(4) -0.021(3) 0.015(3) -0.022(3)
C4 0.053(4) 0.048(4) 0.031(4) -0.023(3) 0.009(3) -0.025(3)
C5 0.025(3) 0.025(3) 0.028(3) -0.006(2) -0.003(2) -0.012(2)
C6 0.021(3) 0.019(3) 0.017(3) -0.006(2) -0.008(2) -0.005(2)
C7 0.016(3) 0.017(3) 0.019(3) -0.005(2) -0.007(2) 0.000(2)
C8 0.024(3) 0.045(4) 0.022(3) -0.012(3) -0.005(3) -0.004(3)
C9 0.021(3) 0.043(4) 0.031(3) -0.005(3) -0.012(3) 0.009(3)
C10 0.021(3) 0.025(3) 0.045(4) -0.018(3) 0.002(3) 0.005(2)
C11 0.024(3) 0.034(3) 0.020(3) -0.011(3) 0.004(2) -0.010(2)
C12 0.024(3) 0.018(3) 0.017(3) -0.005(2) -0.005(2) -0.003(2)
C13 0.014(3) 0.021(3) 0.018(3) -0.009(2) -0.005(2) 0.005(2)
C14 0.020(3) 0.015(3) 0.020(3) -0.003(2) -0.004(2) -0.004(2)
C15 0.039(3) 0.024(3) 0.021(3) -0.008(2) -0.009(3) -0.007(2)
C16 0.041(3) 0.020(3) 0.020(3) -0.010(2) -0.013(3) 0.004(2)
C17 0.022(3) 0.032(3) 0.025(3) -0.013(2) -0.013(2) 0.010(2)
C18 0.019(3) 0.038(3) 0.023(3) -0.014(3) -0.006(2) -0.001(2)
C19 0.013(2) 0.023(3) 0.017(3) -0.009(2) -0.004(2) 0.003(2)
C20 0.015(3) 0.035(3) 0.025(3) -0.015(3) -0.001(2) -0.006(2)
C21 0.029(3) 0.061(4) 0.016(3) -0.019(3) 0.002(2) -0.011(3)
C22 0.025(3) 0.066(5) 0.054(5) -0.049(4) -0.010(3) 0.001(3)
C23 0.033(3) 0.033(3) 0.051(4) -0.022(3) -0.018(3) -0.003(3)
C24 0.026(3) 0.018(3) 0.031(3) -0.007(2) -0.010(2) -0.006(2)
C25 0.024(3) 0.016(3) 0.011(2) -0.002(2) -0.008(2) -0.002(2)
C26 0.031(3) 0.019(3) 0.015(3) -0.002(2) -0.007(2) -0.009(2)
C27 0.039(4) 0.027(3) 0.023(3) -0.001(3) -0.004(3) -0.011(3)
C28 0.052(4) 0.017(3) 0.032(3) 0.002(2) -0.021(3) -0.015(3)
C29 0.035(3) 0.026(3) 0.034(3) -0.016(3) -0.013(3) 0.001(2)
C30 0.030(3) 0.019(3) 0.023(3) -0.007(2) -0.006(2) -0.001(2)
C31 0.022(3) 0.014(2) 0.017(3) -0.005(2) -0.008(2) -0.003(2)
C32 0.023(3) 0.022(3) 0.017(3) -0.006(2) -0.003(2) -0.003(2)
C33 0.038(3) 0.035(3) 0.015(3) -0.010(2) -0.004(2) -0.008(3)
C34 0.035(3) 0.029(3) 0.017(3) 0.000(2) -0.013(2) -0.011(2)
C35 0.022(3) 0.045(4) 0.035(3) -0.011(3) -0.009(3) -0.005(3)
C36 0.020(3) 0.032(3) 0.021(3) -0.008(2) 0.000(2) -0.003(2)
C37 0.023(3) 0.028(3) 0.017(3) -0.014(2) -0.001(2) -0.009(2)
C38 0.032(3) 0.026(3) 0.023(3) -0.013(2) 0.002(2) -0.017(2)
C39 0.033(3) 0.041(4) 0.026(3) -0.017(3) 0.010(3) -0.025(3)
C40 0.020(3) 0.060(4) 0.027(3) -0.028(3) 0.007(2) -0.017(3)
C41 0.022(3) 0.043(4) 0.035(3) -0.023(3) -0.006(3) -0.002(2)
C42 0.016(3) 0.030(3) 0.028(3) -0.013(2) -0.007(2) -0.003(2)
C43 0.018(3) 0.025(3) 0.013(3) -0.005(2) 0.001(2) -0.008(2)
C44 0.025(3) 0.021(3) 0.023(3) -0.005(2) -0.002(2) -0.002(2)
C45 0.029(3) 0.029(3) 0.022(3) -0.001(2) -0.011(2) -0.001(2)
C46 0.025(3) 0.052(4) 0.022(3) -0.015(3) -0.009(3) -0.007(3)
C47 0.027(3) 0.037(3) 0.023(3) -0.016(3) 0.000(2) -0.010(3)
C48 0.026(3) 0.027(3) 0.018(3) -0.007(2) -0.008(2) -0.003(2)
C49 0.016(3) 0.014(3) 0.025(3) -0.004(2) -0.005(2) -0.007(2)
C50 0.018(3) 0.022(3) 0.024(3) -0.006(2) -0.005(2) -0.006(2)
C51 0.030(3) 0.021(3) 0.022(3) -0.008(2) 0.003(2) -0.011(2)
C52 0.021(3) 0.026(3) 0.035(4) -0.006(3) -0.002(3) -0.001(2)
C53 0.019(3) 0.028(3) 0.048(4) -0.001(3) -0.013(3) -0.001(2)
C54 0.020(3) 0.030(3) 0.023(3) -0.003(2) -0.006(2) -0.004(2)
C55 0.017(3) 0.023(3) 0.019(3) -0.007(2) -0.004(2) -0.005(2)
C56 0.037(4) 0.047(4) 0.026(3) -0.018(3) 0.011(3) -0.022(3)
C57 0.055(5) 0.067(5) 0.046(4) -0.042(4) 0.020(4) -0.027(4)
C58 0.044(4) 0.026(3) 0.051(4) -0.028(3) -0.002(3) -0.012(3)
C59 0.030(3) 0.023(3) 0.033(3) -0.007(3) -0.012(3) -0.011(2)
C60 0.011(2) 0.031(3) 0.022(3) -0.012(2) -0.001(2) -0.002(2)
C61 0.012(2) 0.026(3) 0.023(3) -0.009(2) -0.006(2) -0.004(2)
C62 0.032(3) 0.028(3) 0.018(3) -0.006(2) -0.004(2) -0.010(2)
C63 0.045(4) 0.042(4) 0.024(3) -0.008(3) -0.008(3) -0.013(3)
C64 0.032(3) 0.046(4) 0.032(3) -0.025(3) -0.012(3) 0.002(3)
C65 0.032(3) 0.027(3) 0.044(4) -0.022(3) -0.015(3) -0.001(2)
C66 0.020(3) 0.028(3) 0.023(3) -0.006(2) -0.007(2) -0.005(2)
C67 0.019(3) 0.022(3) 0.008(2) -0.004(2) -0.001(2) -0.005(2)
C68 0.021(3) 0.026(3) 0.020(3) -0.011(2) -0.005(2) -0.004(2)
C69 0.020(3) 0.043(4) 0.020(3) -0.018(3) -0.007(2) 0.006(2)
C70 0.034(3) 0.022(3) 0.025(3) -0.013(2) -0.014(3) 0.012(2)
C71 0.028(3) 0.024(3) 0.025(3) -0.008(2) -0.012(2) -0.008(2)
C72 0.019(3) 0.028(3) 0.019(3) -0.010(2) -0.004(2) -0.005(2)
C73 0.028(3) 0.022(3) 0.013(3) 0.001(2) -0.006(2) -0.013(2)
C74 0.026(3) 0.034(3) 0.025(3) -0.010(3) -0.007(2) -0.009(2)
C75 0.051(4) 0.032(4) 0.029(3) -0.001(3) -0.006(3) -0.027(3)
C76 0.056(4) 0.029(3) 0.032(3) -0.001(3) -0.015(3) -0.025(3)
C77 0.052(4) 0.026(3) 0.027(3) -0.009(3) -0.011(3) -0.013(3)
C78 0.033(3) 0.027(3) 0.022(3) -0.007(2) 0.000(2) -0.015(2)
C79 0.028(3) 0.015(3) 0.013(3) 0.002(2) -0.002(2) -0.012(2)
C80 0.034(3) 0.026(3) 0.019(3) -0.008(2) -0.004(2) -0.010(2)
C81 0.049(4) 0.041(4) 0.017(3) -0.009(3) -0.012(3) -0.011(3)
C82 0.052(4) 0.033(4) 0.037(4) 0.001(3) -0.023(3) -0.016(3)
C83 0.041(4) 0.032(3) 0.034(3) -0.001(3) -0.013(3) -0.005(3)
C84 0.050(4) 0.016(3) 0.026(3) -0.004(2) -0.015(3) 0.000(2)
C85 0.015(2) 0.023(3) 0.012(3) -0.007(2) 0.000(2) -0.004(2)
C86 0.037(3) 0.026(3) 0.020(3) -0.008(2) -0.002(3) -0.012(3)
C87 0.045(4) 0.038(4) 0.027(3) -0.013(3) -0.006(3) -0.020(3)
C88 0.025(3) 0.047(4) 0.023(3) -0.006(3) -0.006(3) -0.014(3)
C89 0.031(3) 0.042(4) 0.052(4) -0.009(3) -0.020(3) -0.010(3)
C90 0.029(3) 0.025(3) 0.029(3) -0.008(2) -0.015(3) -0.005(2)
C91 0.014(2) 0.021(3) 0.014(3) -0.006(2) -0.002(2) -0.002(2)
C92 0.024(3) 0.022(3) 0.026(3) -0.012(2) 0.000(2) -0.006(2)
C93 0.034(3) 0.025(3) 0.030(3) -0.013(2) -0.004(3) -0.011(2)
C94 0.019(3) 0.056(4) 0.037(4) -0.022(3) 0.009(3) -0.017(3)
C95 0.024(3) 0.038(4) 0.047(4) -0.023(3) -0.011(3) 0.015(3)
C96 0.030(3) 0.018(3) 0.021(3) -0.005(2) -0.002(2) -0.003(2)
C97 0.055(4) 0.039(4) 0.032(3) 0.004(3) -0.022(3) -0.025(3)
C98 0.061(5) 0.032(3) 0.057(4) -0.003(3) -0.032(4) -0.020(3)
C99 0.073(6) 0.041(4) 0.064(5) -0.014(4) -0.036(5) -0.006(4)
C100 0.059(5) 0.049(4) 0.063(5) -0.006(4) -0.035(4) -0.007(3)
C101 0.058(5) 0.050(4) 0.066(5) -0.004(4) -0.037(4) -0.016(4)
C102 0.072(5) 0.071(5) 0.051(5) -0.002(4) -0.042(4) -0.031(4)
C103 0.073(5) 0.095(6) 0.030(4) -0.012(4) -0.019(4) -0.052(5)
C104 0.061(5) 0.072(5) 0.034(4) -0.025(3) 0.001(3) -0.041(4)
C105 0.043(4) 0.056(4) 0.021(3) -0.014(3) -0.001(3) -0.020(3)
C106 0.034(3) 0.044(4) 0.029(3) -0.019(3) 0.005(3) -0.020(3)
Cl1A 0.082(3) 0.171(5) 0.113(4) -0.090(4) -0.038(2) 0.052(3)
Cl2A 0.082(3) 0.171(5) 0.113(4) -0.090(4) -0.038(2) 0.052(3)
Cl1B 0.071(2) 0.0552(18) 0.095(3) -0.0417(18) -0.0230(18) -0.0081(14)
Cl2B 0.071(2) 0.0552(18) 0.095(3) -0.0417(18) -0.0230(18) -0.0081(14)

loop_
_atom_type_symbol
_atom_type_description
_atom_type_scat_dispersion_real
_atom_type_scat_dispersion_imag
_atom_type_scat_source
C C 0.0033 0.0016 'International Tables Vol C Tables 4.2.6.8 and 6.1.1.4'
H H 0.0000 0.0000 'International Tables Vol C Tables 4.2.6.8 and 6.1.1.4'
N N 0.0061 0.0033 'International Tables Vol C Tables 4.2.6.8 and 6.1.1.4'
O O 0.0106 0.0060 'International Tables Vol C Tables 4.2.6.8 and 6.1.1.4'
Na Na 0.0362 0.0249 'International Tables Vol C Tables 4.2.6.8 and 6.1.1.4'
P P 0.1023 0.0942 'International Tables Vol C Tables 4.2.6.8 and 6.1.1.4'
Cl Cl 0.1484 0.1585 'International Tables Vol C Tables 4.2.6.8 and 6.1.1.4'

loop_
_geom_angle_atom_site_label_1
_geom_angle_atom_site_label_2
_geom_angle_atom_site_label_3
_geom_angle
O8 Na1 O4 169.44(18)
O8 Na1 O3 86.40(14)
O4 Na1 O3 92.86(15)
O8 Na1 O7 89.88(15)
O4 Na1 O7 88.62(15)
O3 Na1 O7 167.50(18)
O2 Na2 O8 107.63(15)
O2 Na2 O3 95.10(14)
O8 Na2 O3 84.65(14)
O2 Na2 O1 90.27(14)
O8 Na2 O1 121.97(15)
O3 Na2 O1 149.71(14)
O2 Na2 O9 157.68(16)
O8 Na2 O9 94.56(14)
O3 Na2 O9 84.40(14)
O1 Na2 O9 79.65(13)
O2 Na2 P2 19.81(9)
O8 Na2 P2 117.83(11)
O3 Na2 P2 112.04(11)
O1 Na2 P2 70.45(9)
O9 Na2 P2 144.10(11)
O6 Na3 O4 108.68(16)
O6 Na3 O5 94.35(15)
O4 Na3 O5 114.82(16)
O6 Na3 O7 101.67(16)
O4 Na3 O7 88.94(15)
O5 Na3 O7 145.34(16)
O6 Na3 P6 21.95(10)
O4 Na3 P6 122.30(12)
O5 Na3 P6 73.06(10)
O7 Na3 P6 116.54(12)
O6 Na3 P5 72.94(11)
O4 Na3 P5 125.25(12)
O5 Na3 P5 21.81(9)
O7 Na3 P5 145.62(12)
P6 Na3 P5 51.37(4)
O1 Na4 O10 110.84(15)
O1 Na4 O12 142.22(17)
O10 Na4 O12 104.16(17)
O1 Na4 O13 106.46(15)
O10 Na4 O13 115.87(18)
O12 Na4 O13 68.81(17)
O1 Na4 O9 81.76(13)
O10 Na4 O9 68.71(15)
O12 Na4 O9 125.23(17)
O13 Na4 O9 67.42(14)
O1 Na4 O11 113.64(16)
O10 Na4 O11 68.00(16)
O12 Na4 O11 66.99(18)
O13 Na4 O11 134.91(16)
O9 Na4 O11 136.70(16)
O1 P1 N1 119.7(2)
O1 P1 C7 111.3(2)
N1 P1 C7 103.8(2)
O1 P1 C1 108.0(2)
N1 P1 C1 108.2(2)
C7 P1 C1 104.7(2)
O2 P2 N1 118.8(2)
O2 P2 C13 110.5(2)
N1 P2 C13 108.6(2)
O2 P2 C19 109.2(2)
N1 P2 C19 105.5(2)
C13 P2 C19 103.0(2)
O2 P2 Na2 30.38(14)
N1 P2 Na2 89.00(16)
C13 P2 Na2 119.85(18)
C19 P2 Na2 127.51(18)
O3 P3 N2 119.1(2)
O3 P3 C31 108.8(2)
N2 P3 C31 107.3(2)
O3 P3 C25 111.4(2)
N2 P3 C25 105.6(2)
C31 P3 C25 103.6(2)
O4 P4 N2 119.3(2)
O4 P4 C37 111.5(2)
N2 P4 C37 106.0(2)
O4 P4 C43 108.4(2)
N2 P4 C43 107.5(2)
C37 P4 C43 102.8(2)
O5 P5 N3 118.9(2)
O5 P5 C55 107.9(2)
N3 P5 C55 108.6(2)
O5 P5 C49 112.4(2)
N3 P5 C49 103.9(2)
C55 P5 C49 104.1(2)
O5 P5 Na3 34.54(15)
N3 P5 Na3 85.90(17)
C55 P5 Na3 113.10(18)
C49 P5 Na3 136.08(17)
O6 P6 N3 118.5(2)
O6 P6 C61 108.8(2)
N3 P6 C61 106.5(2)
O6 P6 C67 109.1(2)
N3 P6 C67 109.6(2)
C61 P6 C67 103.3(2)
O6 P6 Na3 33.94(14)
N3 P6 Na3 87.24(17)
C61 P6 Na3 135.26(18)
C67 P6 Na3 111.84(17)
O7 P7 N4 118.5(2)
O7 P7 C73 110.4(2)
N4 P7 C73 107.0(2)
O7 P7 C79 109.4(2)
N4 P7 C79 107.4(2)
C73 P7 C79 103.0(2)
O8 P8 N4 119.3(2)
O8 P8 C91 109.5(2)
N4 P8 C91 106.6(2)
O8 P8 C85 107.3(2)
N4 P8 C85 109.3(2)
C91 P8 C85 103.8(2)
P1 O1 Na4 130.6(2)
P1 O1 Na2 122.84(19)
Na4 O1 Na2 103.08(15)
P2 O2 Na2 129.8(2)
P3 O3 Na1 114.4(2)
P3 O3 Na2 150.3(2)
Na1 O3 Na2 92.08(14)
P4 O4 Na3 146.1(2)
P4 O4 Na1 120.3(2)
Na3 O4 Na1 92.83(15)
P5 O5 Na3 123.7(2)
P6 O6 Na3 124.1(2)
P7 O7 Na1 122.2(2)
P7 O7 Na3 149.2(2)
Na1 O7 Na3 86.26(15)
P8 O8 Na1 119.3(2)
P8 O8 Na2 145.0(2)
Na1 O8 Na2 95.36(15)
C97 O9 C106 112.2(5)
C97 O9 Na2 117.1(3)
C106 O9 Na2 110.3(3)
C97 O9 Na4 109.3(4)
C106 O9 Na4 111.4(3)
Na2 O9 Na4 95.38(14)
C99 O10 C98 113.2(5)
C99 O10 Na4 112.1(5)
C98 O10 Na4 109.4(3)
C100 O11 C101 112.8(5)
C100 O11 Na4 111.6(4)
C101 O11 Na4 110.2(4)
C103 O12 C102 113.4(5)
C103 O12 Na4 115.5(4)
C102 O12 Na4 117.9(4)
C105 O13 C104 115.1(4)
C105 O13 Na4 108.9(4)
C104 O13 Na4 111.6(4)
P2 N1 P1 131.9(3)
P4 N2 P3 127.7(3)
P5 N3 P6 131.5(3)
P8 N4 P7 128.0(3)
C6 C1 C2 118.9(5)
C6 C1 P1 122.9(4)
C2 C1 P1 117.7(4)
C1 C2 C3 120.0(6)
C4 C3 C2 119.6(6)
C5 C4 C3 120.5(6)
C4 C5 C6 120.6(5)
C1 C6 C5 120.5(5)
C8 C7 C12 118.4(5)
C8 C7 P1 120.9(4)
C12 C7 P1 120.6(4)
C9 C8 C7 121.8(6)
C8 C9 C10 119.5(6)
C9 C10 C11 120.7(6)
C12 C11 C10 118.6(5)
C11 C12 C7 121.0(5)
C14 C13 C18 118.9(5)
C14 C13 P2 121.5(4)
C18 C13 P2 119.5(4)
C15 C14 C13 120.9(5)
C16 C15 C14 119.5(5)
C15 C16 C17 120.4(5)
C18 C17 C16 120.5(5)
C17 C18 C13 119.8(5)
C20 C19 C24 118.3(5)
C20 C19 P2 123.2(4)
C24 C19 P2 118.5(4)
C19 C20 C21 121.0(5)
C22 C21 C20 120.5(6)
C21 C22 C23 119.1(6)
C22 C23 C24 120.3(5)
C23 C24 C19 120.7(5)
C30 C25 C26 119.4(5)
C30 C25 P3 121.0(4)
C26 C25 P3 119.5(4)
C25 C26 C27 119.9(5)
C28 C27 C26 119.7(6)
C27 C28 C29 119.8(5)
C30 C29 C28 120.7(6)
C29 C30 C25 120.6(6)
C36 C31 C32 118.7(5)
C36 C31 P3 122.5(4)
C32 C31 P3 118.8(4)
C33 C32 C31 120.1(5)
C32 C33 C34 119.6(5)
C35 C34 C33 120.6(5)
C34 C35 C36 119.6(5)
C31 C36 C35 121.4(5)
C38 C37 C42 119.3(5)
C38 C37 P4 120.6(4)
C42 C37 P4 120.1(4)
C39 C38 C37 119.5(6)
C40 C39 C38 121.5(6)
C39 C40 C41 120.2(5)
C42 C41 C40 119.8(6)
C41 C42 C37 119.7(6)
C48 C43 C44 119.3(5)
C48 C43 P4 120.5(4)
C44 C43 P4 120.1(4)
C45 C44 C43 119.5(5)
C44 C45 C46 119.8(5)
C47 C46 C45 121.0(5)
C46 C47 C48 118.9(6)
C43 C48 C47 121.3(5)
C50 C49 C54 119.9(5)
C50 C49 P5 120.5(4)
C54 C49 P5 119.6(4)
C49 C50 C51 121.1(5)
C50 C51 C52 119.6(6)
C51 C52 C53 119.9(6)
C52 C53 C54 120.8(6)
C53 C54 C49 118.7(6)
C56 C55 C60 117.8(5)
C56 C55 P5 120.0(4)
C60 C55 P5 121.6(4)
C57 C56 C55 122.0(6)
C56 C57 C58 120.4(6)
C59 C58 C57 118.6(6)
C60 C59 C58 120.0(5)
C59 C60 C55 121.2(5)
C62 C61 C66 119.2(5)
C62 C61 P6 122.0(4)
C66 C61 P6 118.7(4)
C61 C62 C63 120.0(5)
C64 C63 C62 120.1(6)
C65 C64 C63 120.9(6)
C64 C65 C66 120.1(5)
C61 C66 C65 119.6(5)
C68 C67 C72 119.7(5)
C68 C67 P6 119.3(4)
C72 C67 P6 121.0(4)
C67 C68 C69 121.3(5)
C68 C69 C70 119.3(5)
C71 C70 C69 119.5(5)
C72 C71 C70 119.9(5)
C71 C72 C67 120.3(5)
C78 C73 C74 118.9(5)
C78 C73 P7 120.7(4)
C74 C73 P7 120.3(5)
C75 C74 C73 120.6(6)
C74 C75 C76 120.7(6)
C77 C76 C75 120.2(6)
C76 C77 C78 119.7(6)
C73 C78 C77 120.0(6)
C84 C79 C80 118.8(5)
C84 C79 P7 121.0(4)
C80 C79 P7 120.2(4)
C81 C80 C79 118.4(6)
C82 C81 C80 122.3(6)
C83 C82 C81 119.1(6)
C84 C83 C82 119.9(6)
C83 C84 C79 121.5(6)
C90 C85 C86 118.7(5)
C90 C85 P8 120.8(4)
C86 C85 P8 120.5(4)
C87 C86 C85 121.3(6)
C86 C87 C88 119.7(6)
C89 C88 C87 119.2(6)
C88 C89 C90 121.6(6)
C85 C90 C89 119.3(6)
C96 C91 C92 118.6(5)
C96 C91 P8 123.5(4)
C92 C91 P8 117.8(4)
C93 C92 C91 120.9(5)
C94 C93 C92 119.5(6)
C93 C94 C95 120.9(6)
C94 C95 C96 119.5(6)
C91 C96 C95 120.6(5)
O9 C97 C98 107.8(5)
O10 C98 C97 107.4(5)
O10 C99 C100 110.4(7)
O11 C100 C99 108.7(6)
O11 C101 C102 112.9(7)
O12 C102 C101 107.6(6)
O12 C103 C104 106.7(5)
O13 C104 C103 111.4(6)
O13 C105 C106 106.3(4)
O9 C106 C105 109.6(5)
Cl2A C201 Cl1A 111.61(9)
Cl2B C202 Cl1B 111.75(9)

loop_
_geom_bond_atom_site_label_1
_geom_bond_atom_site_label_2
_geom_bond_distance
Na1 O8 2.274(4)
Na1 O4 2.290(4)
Na1 O3 2.331(4)
Na1 O7 2.401(4)
Na2 O2 2.244(4)
Na2 O8 2.307(4)
Na2 O3 2.375(4)
Na2 O1 2.481(4)
Na2 O9 2.489(4)
Na2 P2 3.408(2)
Na3 O6 2.239(4)
Na3 O4 2.259(4)
Na3 O5 2.290(4)
Na3 O7 2.418(4)
Na3 P6 3.320(2)
Na3 P5 3.363(2)
Na4 O1 2.289(4)
Na4 O10 2.389(5)
Na4 O12 2.421(5)
Na4 O13 2.464(5)
Na4 O9 2.563(4)
Na4 O11 2.583(5)
P1 O1 1.506(4)
P1 N1 1.594(4)
P1 C7 1.810(5)
P1 C1 1.823(5)
P2 O2 1.504(4)
P2 N1 1.588(4)
P2 C13 1.818(5)
P2 C19 1.819(5)
P3 O3 1.514(4)
P3 N2 1.592(5)
P3 C31 1.813(5)
P3 C25 1.815(5)
P4 O4 1.496(4)
P4 N2 1.590(5)
P4 C37 1.797(6)
P4 C43 1.815(5)
P5 O5 1.501(4)
P5 N3 1.583(4)
P5 C55 1.822(5)
P5 C49 1.832(5)
P6 O6 1.499(4)
P6 N3 1.594(4)
P6 C61 1.819(5)
P6 C67 1.826(5)
P7 O7 1.503(4)
P7 N4 1.593(5)
P7 C73 1.797(5)
P7 C79 1.801(5)
P8 O8 1.498(4)
P8 N4 1.580(5)
P8 C91 1.804(5)
P8 C85 1.829(5)
O9 C97 1.415(7)
O9 C106 1.463(7)
O10 C99 1.414(10)
O10 C98 1.421(8)
O11 C100 1.426(9)
O11 C101 1.428(8)
O12 C103 1.427(9)
O12 C102 1.446(9)
O13 C105 1.427(7)
O13 C104 1.427(7)
C1 C6 1.387(7)
C1 C2 1.393(8)
C2 C3 1.402(9)
C3 C4 1.385(9)
C4 C5 1.354(9)
C5 C6 1.389(8)
C7 C8 1.383(8)
C7 C12 1.400(7)
C8 C9 1.377(9)
C9 C10 1.383(9)
C10 C11 1.399(9)
C11 C12 1.398(8)
C13 C14 1.394(7)
C13 C18 1.408(7)
C14 C15 1.389(8)
C15 C16 1.378(8)
C16 C17 1.395(9)
C17 C18 1.376(8)
C19 C20 1.379(8)
C19 C24 1.391(7)
C20 C21 1.384(8)
C21 C22 1.379(9)
C22 C23 1.380(10)
C23 C24 1.390(8)
C25 C30 1.379(8)
C25 C26 1.391(8)
C26 C27 1.392(8)
C27 C28 1.379(9)
C28 C29 1.383(9)
C29 C30 1.359(8)
C31 C36 1.371(7)
C31 C32 1.409(7)
C32 C33 1.387(8)
C33 C34 1.389(9)
C34 C35 1.370(9)
C35 C36 1.389(8)
C37 C38 1.390(8)
C37 C42 1.413(8)
C38 C39 1.368(8)
C39 C40 1.367(9)
C40 C41 1.384(9)
C41 C42 1.380(8)
C43 C48 1.366(8)
C43 C44 1.415(8)
C44 C45 1.384(8)
C45 C46 1.404(9)
C46 C47 1.357(9)
C47 C48 1.411(8)
C49 C50 1.368(8)
C49 C54 1.389(7)
C50 C51 1.372(8)
C51 C52 1.375(8)
C52 C53 1.375(10)
C53 C54 1.386(9)
C55 C56 1.378(8)
C55 C60 1.387(7)
C56 C57 1.354(10)
C57 C58 1.394(10)
C58 C59 1.388(9)
C59 C60 1.376(8)
C61 C62 1.383(8)
C61 C66 1.394(8)
C62 C63 1.395(8)
C63 C64 1.367(9)
C64 C65 1.353(9)
C65 C66 1.403(8)
C67 C68 1.368(7)
C67 C72 1.388(7)
C68 C69 1.377(8)
C69 C70 1.406(9)
C70 C71 1.389(8)
C71 C72 1.383(8)
C73 C78 1.394(8)
C73 C74 1.402(8)
C74 C75 1.351(9)
C75 C76 1.398(10)
C76 C77 1.363(9)
C77 C78 1.405(8)
C79 C84 1.390(8)
C79 C80 1.403(8)
C80 C81 1.382(8)
C81 C82 1.378(10)
C82 C83 1.377(10)
C83 C84 1.375(9)
C85 C90 1.368(8)
C85 C86 1.400(8)
C86 C87 1.350(9)
C87 C88 1.407(9)
C88 C89 1.337(9)
C89 C90 1.405(8)
C91 C96 1.377(8)
C91 C92 1.408(7)
C92 C93 1.386(8)
C93 C94 1.364(9)
C94 C95 1.392(10)
C95 C96 1.394(9)
C97 C98 1.494(10)
C99 C100 1.495(11)
C101 C102 1.460(12)
C103 C104 1.505(11)
C105 C106 1.491(8)
C201 Cl2A 1.7502(10)
C201 Cl1A 1.7503(10)
C202 Cl2B 1.7498(10)
C202 Cl1B 1.7498(10)

loop_
_geom_torsion_atom_site_label_1
_geom_torsion_atom_site_label_2
_geom_torsion_atom_site_label_3
_geom_torsion_atom_site_label_4
_geom_torsion
O8 Na2 P2 O2 63.0(3)
O3 Na2 P2 O2 -32.8(3)
O1 Na2 P2 O2 179.6(3)
O9 Na2 P2 O2 -145.1(4)
O2 Na2 P2 N1 -169.4(3)
O8 Na2 P2 N1 -106.5(2)
O3 Na2 P2 N1 157.8(2)
O1 Na2 P2 N1 10.14(19)
O9 Na2 P2 N1 45.5(3)
O2 Na2 P2 C13 79.6(4)
O8 Na2 P2 C13 142.6(2)
O3 Na2 P2 C13 46.8(2)
O1 Na2 P2 C13 -100.8(2)
O9 Na2 P2 C13 -65.5(3)
O2 Na2 P2 C19 -60.6(4)
O8 Na2 P2 C19 2.4(3)
O3 Na2 P2 C19 -93.3(2)
O1 Na2 P2 C19 119.0(2)
O9 Na2 P2 C19 154.4(3)
O6 Na3 P5 O5 168.7(3)
O4 Na3 P5 O5 67.5(3)
O7 Na3 P5 O5 -105.6(4)
P6 Na3 P5 O5 173.3(3)
O6 Na3 P5 N3 5.4(2)
O4 Na3 P5 N3 -95.7(2)
O5 Na3 P5 N3 -163.2(3)
O7 Na3 P5 N3 91.2(3)
P6 Na3 P5 N3 10.11(17)
O6 Na3 P5 C55 -103.0(2)
O4 Na3 P5 C55 155.8(2)
O5 Na3 P5 C55 88.3(3)
O7 Na3 P5 C55 -17.3(3)
P6 Na3 P5 C55 -98.35(19)
O6 Na3 P5 C49 111.3(3)
O4 Na3 P5 C49 10.2(3)
O5 Na3 P5 C49 -57.3(4)
O7 Na3 P5 C49 -162.9(3)
P6 Na3 P5 C49 116.0(3)
O4 Na3 P6 O6 -56.3(3)
O5 Na3 P6 O6 -165.4(3)
O7 Na3 P6 O6 50.6(3)
P5 Na3 P6 O6 -167.9(3)
O6 Na3 P6 N3 157.9(3)
O4 Na3 P6 N3 101.6(2)
O5 Na3 P6 N3 -7.4(2)
O7 Na3 P6 N3 -151.5(2)
P5 Na3 P6 N3 -10.02(17)
O6 Na3 P6 C61 47.1(4)
O4 Na3 P6 C61 -9.2(3)
O5 Na3 P6 C61 -118.3(3)
O7 Na3 P6 C61 97.7(3)
P5 Na3 P6 C61 -120.9(3)
O6 Na3 P6 C67 -92.1(3)
O4 Na3 P6 C67 -148.4(2)
O5 Na3 P6 C67 102.6(2)
O7 Na3 P6 C67 -41.5(2)
P5 Na3 P6 C67 99.97(18)
N1 P1 O1 Na4 -170.6(2)
C7 P1 O1 Na4 68.1(3)
C1 P1 O1 Na4 -46.3(3)
N1 P1 O1 Na2 -15.5(3)
C7 P1 O1 Na2 -136.7(2)
C1 P1 O1 Na2 108.9(2)
O10 Na4 O1 P1 -140.7(3)
O12 Na4 O1 P1 16.0(5)
O13 Na4 O1 P1 92.5(3)
O9 Na4 O1 P1 155.9(3)
O11 Na4 O1 P1 -66.4(3)
O10 Na4 O1 Na2 60.5(2)
O12 Na4 O1 Na2 -142.8(3)
O13 Na4 O1 Na2 -66.30(17)
O9 Na4 O1 Na2 -2.88(14)
O11 Na4 O1 Na2 134.80(16)
O2 Na2 O1 P1 2.1(3)
O8 Na2 O1 P1 113.2(2)
O3 Na2 O1 P1 -98.5(3)
O9 Na2 O1 P1 -157.9(2)
P2 Na2 O1 P1 1.9(2)
O2 Na2 O1 Na4 162.96(16)
O8 Na2 O1 Na4 -85.94(19)
O3 Na2 O1 Na4 62.4(3)
O9 Na2 O1 Na4 2.98(15)
P2 Na2 O1 Na4 162.82(14)
N1 P2 O2 Na2 12.1(4)
C13 P2 O2 Na2 -114.4(3)
C19 P2 O2 Na2 133.0(3)
O8 Na2 O2 P2 -124.3(3)
O3 Na2 O2 P2 149.7(3)
O1 Na2 O2 P2 -0.4(3)
O9 Na2 O2 P2 62.1(6)
N2 P3 O3 Na1 51.6(3)
C31 P3 O3 Na1 -71.7(3)
C25 P3 O3 Na1 174.8(2)
N2 P3 O3 Na2 -157.5(4)
C31 P3 O3 Na2 79.2(5)
C25 P3 O3 Na2 -34.4(5)
O8 Na1 O3 P3 156.8(2)
O4 Na1 O3 P3 -33.8(2)
O7 Na1 O3 P3 -130.3(8)
O8 Na1 O3 Na2 -9.20(14)
O4 Na1 O3 Na2 160.25(14)
O7 Na1 O3 Na2 63.7(9)
O2 Na2 O3 P3 -37.3(5)
O8 Na2 O3 P3 -144.5(4)
O1 Na2 O3 P3 62.1(6)
O9 Na2 O3 P3 120.3(4)
P2 Na2 O3 P3 -26.6(5)
O2 Na2 O3 Na1 116.37(15)
O8 Na2 O3 Na1 9.09(14)
O1 Na2 O3 Na1 -144.3(3)
O9 Na2 O3 Na1 -86.04(14)
P2 Na2 O3 Na1 126.99(11)
N2 P4 O4 Na3 -154.8(4)
C37 P4 O4 Na3 -30.6(5)
C43 P4 O4 Na3 81.8(4)
N2 P4 O4 Na1 39.0(3)
C37 P4 O4 Na1 163.1(2)
C43 P4 O4 Na1 -84.5(3)
O6 Na3 O4 P4 -52.0(4)
O5 Na3 O4 P4 52.1(4)
O7 Na3 O4 P4 -154.0(4)
P6 Na3 O4 P4 -32.9(4)
P5 Na3 O4 P4 29.9(5)
O6 Na3 O4 Na1 116.11(16)
O5 Na3 O4 Na1 -139.73(15)
O7 Na3 O4 Na1 14.15(15)
P6 Na3 O4 Na1 135.28(12)
P5 Na3 O4 Na1 -161.95(11)
O8 Na1 O4 P4 76.2(10)
O3 Na1 O4 P4 -9.5(2)
O7 Na1 O4 P4 158.1(2)
O8 Na1 O4 Na3 -96.1(10)
O3 Na1 O4 Na3 178.18(15)
O7 Na1 O4 Na3 -14.25(15)
N3 P5 O5 Na3 19.2(4)
C55 P5 O5 Na3 -104.9(3)
C49 P5 O5 Na3 140.8(3)
O6 Na3 O5 P5 -10.9(3)
O4 Na3 O5 P5 -123.8(3)
O7 Na3 O5 P5 107.0(3)
P6 Na3 O5 P5 -5.4(2)
N3 P6 O6 Na3 -25.3(4)
C61 P6 O6 Na3 -147.0(3)
C67 P6 O6 Na3 101.0(3)
O4 Na3 O6 P6 132.1(3)
O5 Na3 O6 P6 14.0(3)
O7 Na3 O6 P6 -135.1(3)
P5 Na3 O6 P6 9.8(2)
N4 P7 O7 Na1 -34.8(3)
C73 P7 O7 Na1 -158.6(2)
C79 P7 O7 Na1 88.8(3)
N4 P7 O7 Na3 170.4(4)
C73 P7 O7 Na3 46.6(5)
C79 P7 O7 Na3 -66.1(5)
O8 Na1 O7 P7 15.5(3)
O4 Na1 O7 P7 -154.1(3)
O3 Na1 O7 P7 -57.1(10)
O8 Na1 O7 Na3 -177.15(15)
O4 Na1 O7 Na3 13.30(14)
O3 Na1 O7 Na3 110.3(8)
O6 Na3 O7 P7 36.5(5)
O4 Na3 O7 P7 145.4(5)
O5 Na3 O7 P7 -79.3(6)
P6 Na3 O7 P7 19.3(5)
P5 Na3 O7 P7 -40.3(6)
O6 Na3 O7 Na1 -122.35(15)
O4 Na3 O7 Na1 -13.49(14)
O5 Na3 O7 Na1 121.9(3)
P6 Na3 O7 Na1 -139.51(11)
P5 Na3 O7 Na1 160.87(17)
N4 P8 O8 Na1 -52.5(3)
C91 P8 O8 Na1 -175.6(2)
C85 P8 O8 Na1 72.3(3)
N4 P8 O8 Na2 136.5(4)
C91 P8 O8 Na2 13.4(5)
C85 P8 O8 Na2 -98.6(4)
O4 Na1 O8 P8 108.5(9)
O3 Na1 O8 P8 -165.3(2)
O7 Na1 O8 P8 26.7(2)
O4 Na1 O8 Na2 -76.8(10)
O3 Na1 O8 Na2 9.51(14)
O7 Na1 O8 Na2 -158.55(15)
O2 Na2 O8 P8 69.0(4)
O3 Na2 O8 P8 162.7(4)
O1 Na2 O8 P8 -32.7(5)
O9 Na2 O8 P8 -113.4(4)
P2 Na2 O8 P8 50.6(4)
O2 Na2 O8 Na1 -103.02(16)
O3 Na2 O8 Na1 -9.35(14)
O1 Na2 O8 Na1 155.21(15)
O9 Na2 O8 Na1 74.57(16)
P2 Na2 O8 Na1 -121.49(12)
O2 Na2 O9 C97 178.2(5)
O8 Na2 O9 C97 4.2(4)
O3 Na2 O9 C97 88.4(4)
O1 Na2 O9 C97 -117.5(4)
P2 Na2 O9 C97 -151.1(4)
O2 Na2 O9 C106 48.2(6)
O8 Na2 O9 C106 -125.8(3)
O3 Na2 O9 C106 -41.6(3)
O1 Na2 O9 C106 112.6(3)
P2 Na2 O9 C106 78.9(4)
O2 Na2 O9 Na4 -67.0(4)
O8 Na2 O9 Na4 119.08(15)
O3 Na2 O9 Na4 -156.76(15)
O1 Na2 O9 Na4 -2.61(13)
P2 Na2 O9 Na4 -36.3(3)
O1 Na4 O9 C97 124.0(4)
O10 Na4 O9 C97 7.8(4)
O12 Na4 O9 C97 -84.9(4)
O13 Na4 O9 C97 -124.2(4)
O11 Na4 O9 C97 8.1(4)
O1 Na4 O9 C106 -111.5(4)
O10 Na4 O9 C106 132.3(4)
O12 Na4 O9 C106 39.6(4)
O13 Na4 O9 C106 0.3(3)
O11 Na4 O9 C106 132.6(4)
O1 Na4 O9 Na2 2.81(14)
O10 Na4 O9 Na2 -113.44(18)
O12 Na4 O9 Na2 153.91(19)
O13 Na4 O9 Na2 114.54(17)
O11 Na4 O9 Na2 -113.1(2)
O1 Na4 O10 C99 81.9(4)
O12 Na4 O10 C99 -83.6(4)
O13 Na4 O10 C99 -156.6(4)
O9 Na4 O10 C99 153.7(4)
O11 Na4 O10 C99 -26.1(4)
O1 Na4 O10 C98 -44.5(5)
O12 Na4 O10 C98 150.0(4)
O13 Na4 O10 C98 76.9(5)
O9 Na4 O10 C98 27.3(4)
O11 Na4 O10 C98 -152.5(5)
O1 Na4 O11 C100 -109.3(4)
O10 Na4 O11 C100 -5.3(4)
O12 Na4 O11 C100 112.0(5)
O13 Na4 O11 C100 99.9(5)
O9 Na4 O11 C100 -5.6(5)
O1 Na4 O11 C101 124.6(4)
O10 Na4 O11 C101 -131.4(5)
O12 Na4 O11 C101 -14.1(4)
O13 Na4 O11 C101 -26.2(5)
O9 Na4 O11 C101 -131.7(4)
O1 Na4 O12 C103 106.3(5)
O10 Na4 O12 C103 -96.1(5)
O13 Na4 O12 C103 16.6(4)
O9 Na4 O12 C103 -22.3(5)
O11 Na4 O12 C103 -154.3(5)
O1 Na4 O12 C102 -115.1(5)
O10 Na4 O12 C102 42.5(5)
O13 Na4 O12 C102 155.2(5)
O9 Na4 O12 C102 116.2(5)
O11 Na4 O12 C102 -15.7(5)
O1 Na4 O13 C105 106.4(4)
O10 Na4 O13 C105 -17.4(4)
O12 Na4 O13 C105 -113.3(4)
O9 Na4 O13 C105 32.9(3)
O11 Na4 O13 C105 -101.4(4)
O1 Na4 O13 C104 -125.4(4)
O10 Na4 O13 C104 110.8(4)
O12 Na4 O13 C104 14.9(4)
O9 Na4 O13 C104 161.1(4)
O11 Na4 O13 C104 26.8(5)
O2 P2 N1 P1 -31.8(5)
C13 P2 N1 P1 95.6(4)
C19 P2 N1 P1 -154.6(4)
Na2 P2 N1 P1 -25.7(4)
O1 P1 N1 P2 34.0(5)
C7 P1 N1 P2 158.8(4)
C1 P1 N1 P2 -90.2(4)
O4 P4 N2 P3 -30.2(4)
C37 P4 N2 P3 -156.9(3)
C43 P4 N2 P3 93.7(4)
O3 P3 N2 P4 -22.5(4)
C31 P3 N2 P4 101.6(4)
C25 P3 N2 P4 -148.5(3)
O5 P5 N3 P6 -33.2(5)
C55 P5 N3 P6 90.6(4)
C49 P5 N3 P6 -159.0(4)
Na3 P5 N3 P6 -22.4(4)
O6 P6 N3 P5 36.5(5)
C61 P6 N3 P5 159.3(4)
C67 P6 N3 P5 -89.5(4)
Na3 P6 N3 P5 22.7(4)
O8 P8 N4 P7 34.7(5)
C91 P8 N4 P7 159.2(3)
C85 P8 N4 P7 -89.2(4)
O7 P7 N4 P8 14.0(5)
C73 P7 N4 P8 139.5(3)
C79 P7 N4 P8 -110.4(4)
O1 P1 C1 C6 153.9(4)
N1 P1 C1 C6 -75.2(5)
C7 P1 C1 C6 35.1(5)
O1 P1 C1 C2 -34.5(5)
N1 P1 C1 C2 96.5(5)
C7 P1 C1 C2 -153.2(5)
C6 C1 C2 C3 0.2(9)
P1 C1 C2 C3 -171.8(6)
C1 C2 C3 C4 0.9(11)
C2 C3 C4 C5 -1.5(12)
C3 C4 C5 C6 0.9(11)
C2 C1 C6 C5 -0.8(8)
P1 C1 C6 C5 170.7(4)
C4 C5 C6 C1 0.3(9)
O1 P1 C7 C8 -40.2(5)
N1 P1 C7 C8 -170.2(5)
C1 P1 C7 C8 76.3(5)
O1 P1 C7 C12 137.3(4)
N1 P1 C7 C12 7.2(5)
C1 P1 C7 C12 -106.3(4)
C12 C7 C8 C9 -0.5(9)
P1 C7 C8 C9 177.0(5)
C7 C8 C9 C10 0.5(10)
C8 C9 C10 C11 -1.0(10)
C9 C10 C11 C12 1.4(9)
C10 C11 C12 C7 -1.4(8)
C8 C7 C12 C11 0.9(8)
P1 C7 C12 C11 -176.6(4)
O2 P2 C13 C14 129.3(4)
N1 P2 C13 C14 -2.7(5)
C19 P2 C13 C14 -114.3(5)
Na2 P2 C13 C14 97.2(4)
O2 P2 C13 C18 -47.4(5)
N1 P2 C13 C18 -179.4(4)
C19 P2 C13 C18 69.1(5)
Na2 P2 C13 C18 -79.5(4)
C18 C13 C14 C15 -1.7(8)
P2 C13 C14 C15 -178.4(4)
C13 C14 C15 C16 0.9(8)
C14 C15 C16 C17 -1.2(9)
C15 C16 C17 C18 2.5(9)
C16 C17 C18 C13 -3.3(9)
C14 C13 C18 C17 2.9(8)
P2 C13 C18 C17 179.7(4)
O2 P2 C19 C20 158.6(4)
N1 P2 C19 C20 -72.7(5)
C13 P2 C19 C20 41.2(5)
Na2 P2 C19 C20 -173.6(4)
O2 P2 C19 C24 -21.7(5)
N1 P2 C19 C24 107.0(4)
C13 P2 C19 C24 -139.1(4)
Na2 P2 C19 C24 6.1(5)
C24 C19 C20 C21 1.0(8)
P2 C19 C20 C21 -179.3(4)
C19 C20 C21 C22 -2.4(9)
C20 C21 C22 C23 1.3(9)
C21 C22 C23 C24 1.3(9)
C22 C23 C24 C19 -2.8(9)
C20 C19 C24 C23 1.6(8)
P2 C19 C24 C23 -178.1(4)
O3 P3 C25 C30 -150.4(4)
N2 P3 C25 C30 -19.8(5)
C31 P3 C25 C30 92.8(5)
O3 P3 C25 C26 33.4(5)
N2 P3 C25 C26 164.0(4)
C31 P3 C25 C26 -83.4(4)
C30 C25 C26 C27 1.1(8)
P3 C25 C26 C27 177.4(4)
C25 C26 C27 C28 -0.9(8)
C26 C27 C28 C29 0.2(9)
C27 C28 C29 C30 0.2(9)
C28 C29 C30 C25 0.1(9)
C26 C25 C30 C29 -0.7(8)
P3 C25 C30 C29 -177.0(4)
O3 P3 C31 C36 151.3(4)
N2 P3 C31 C36 21.2(5)
C25 P3 C31 C36 -90.1(5)
O3 P3 C31 C32 -32.3(5)
N2 P3 C31 C32 -162.4(4)
C25 P3 C31 C32 86.3(4)
C36 C31 C32 C33 -2.2(8)
P3 C31 C32 C33 -178.7(4)
C31 C32 C33 C34 1.8(9)
C32 C33 C34 C35 -0.9(9)
C33 C34 C35 C36 0.5(9)
C32 C31 C36 C35 1.8(8)
P3 C31 C36 C35 178.2(4)
C34 C35 C36 C31 -0.9(9)
O4 P4 C37 C38 36.6(5)
N2 P4 C37 C38 167.9(4)
C43 P4 C37 C38 -79.4(5)
O4 P4 C37 C42 -144.3(4)
N2 P4 C37 C42 -13.0(5)
C43 P4 C37 C42 99.7(5)
C42 C37 C38 C39 -0.2(8)
P4 C37 C38 C39 178.9(4)
C37 C38 C39 C40 -0.6(9)
C38 C39 C40 C41 1.0(9)
C39 C40 C41 C42 -0.6(9)
C40 C41 C42 C37 -0.2(8)
C38 C37 C42 C41 0.6(8)
P4 C37 C42 C41 -178.5(4)
O4 P4 C43 C48 158.4(4)
N2 P4 C43 C48 28.1(5)
C37 P4 C43 C48 -83.5(5)
O4 P4 C43 C44 -22.5(5)
N2 P4 C43 C44 -152.7(4)
C37 P4 C43 C44 95.6(5)
C48 C43 C44 C45 -2.0(8)
P4 C43 C44 C45 178.8(4)
C43 C44 C45 C46 -0.4(8)
C44 C45 C46 C47 2.7(9)
C45 C46 C47 C48 -2.4(9)
C44 C43 C48 C47 2.4(8)
P4 C43 C48 C47 -178.5(4)
C46 C47 C48 C43 -0.2(9)
O5 P5 C49 C50 -129.6(4)
N3 P5 C49 C50 0.2(5)
C55 P5 C49 C50 113.8(4)
Na3 P5 C49 C50 -98.5(4)
O5 P5 C49 C54 49.6(5)
N3 P5 C49 C54 179.4(4)
C55 P5 C49 C54 -67.0(5)
Na3 P5 C49 C54 80.7(5)
C54 C49 C50 C51 0.6(8)
P5 C49 C50 C51 179.8(4)
C49 C50 C51 C52 -0.3(8)
C50 C51 C52 C53 0.2(9)
C51 C52 C53 C54 -0.4(9)
C52 C53 C54 C49 0.7(9)
C50 C49 C54 C53 -0.8(8)
P5 C49 C54 C53 -179.9(4)
O5 P5 C55 C56 31.3(6)
N3 P5 C55 C56 -98.7(5)
C49 P5 C55 C56 151.0(5)
Na3 P5 C55 C56 -5.2(6)
O5 P5 C55 C60 -158.1(4)
N3 P5 C55 C60 71.8(5)
C49 P5 C55 C60 -38.4(5)
Na3 P5 C55 C60 165.4(4)
C60 C55 C56 C57 -2.1(10)
P5 C55 C56 C57 168.8(6)
C55 C56 C57 C58 1.0(12)
C56 C57 C58 C59 0.6(12)
C57 C58 C59 C60 -0.9(10)
C58 C59 C60 C55 -0.2(9)
C56 C55 C60 C59 1.7(8)
P5 C55 C60 C59 -169.1(4)
O6 P6 C61 C62 -143.0(5)
N3 P6 C61 C62 88.3(5)
C67 P6 C61 C62 -27.1(5)
Na3 P6 C61 C62 -168.5(4)
O6 P6 C61 C66 34.1(5)
N3 P6 C61 C66 -94.6(4)
C67 P6 C61 C66 150.0(4)
Na3 P6 C61 C66 8.5(6)
C66 C61 C62 C63 -0.1(8)
P6 C61 C62 C63 176.9(5)
C61 C62 C63 C64 0.4(9)
C62 C63 C64 C65 -0.1(10)
C63 C64 C65 C66 -0.5(9)
C62 C61 C66 C65 -0.4(8)
P6 C61 C66 C65 -177.5(4)
C64 C65 C66 C61 0.7(9)
O6 P6 C67 C68 42.4(5)
N3 P6 C67 C68 173.6(4)
C61 P6 C67 C68 -73.2(5)
Na3 P6 C67 C68 78.6(4)
O6 P6 C67 C72 -138.7(4)
N3 P6 C67 C72 -7.5(5)
C61 P6 C67 C72 105.7(4)
Na3 P6 C67 C72 -102.5(4)
C72 C67 C68 C69 -0.4(8)
P6 C67 C68 C69 178.5(4)
C67 C68 C69 C70 -0.6(8)
C68 C69 C70 C71 2.1(8)
C69 C70 C71 C72 -2.5(8)
C70 C71 C72 C67 1.6(8)
C68 C67 C72 C71 -0.1(8)
P6 C67 C72 C71 -179.0(4)
O7 P7 C73 C78 148.2(4)
N4 P7 C73 C78 17.9(5)
C79 P7 C73 C78 -95.1(5)
O7 P7 C73 C74 -36.1(5)
N4 P7 C73 C74 -166.4(4)
C79 P7 C73 C74 80.5(5)
C78 C73 C74 C75 0.7(8)
P7 C73 C74 C75 -175.0(5)
C73 C74 C75 C76 -1.0(10)
C74 C75 C76 C77 0.8(10)
C75 C76 C77 C78 -0.3(10)
C74 C73 C78 C77 -0.2(8)
P7 C73 C78 C77 175.5(5)
C76 C77 C78 C73 0.0(9)
O7 P7 C79 C84 -171.0(4)
N4 P7 C79 C84 -41.2(5)
C73 P7 C79 C84 71.6(5)
O7 P7 C79 C80 7.8(5)
N4 P7 C79 C80 137.6(4)
C73 P7 C79 C80 -109.6(4)
C84 C79 C80 C81 2.0(8)
P7 C79 C80 C81 -176.8(4)
C79 C80 C81 C82 -0.9(9)
C80 C81 C82 C83 0.2(10)
C81 C82 C83 C84 -0.6(9)
C82 C83 C84 C79 1.8(9)
C80 C79 C84 C83 -2.5(8)
P7 C79 C84 C83 176.3(4)
O8 P8 C85 C90 15.8(5)
N4 P8 C85 C90 146.5(5)
C91 P8 C85 C90 -100.1(5)
O8 P8 C85 C86 -162.8(4)
N4 P8 C85 C86 -32.1(5)
C91 P8 C85 C86 81.3(5)
C90 C85 C86 C87 1.6(8)
P8 C85 C86 C87 -179.8(5)
C85 C86 C87 C88 0.8(9)
C86 C87 C88 C89 -2.7(9)
C87 C88 C89 C90 2.3(10)
C86 C85 C90 C89 -1.9(8)
P8 C85 C90 C89 179.4(5)
C88 C89 C90 C85 0.0(10)
O8 P8 C91 C96 141.8(5)
N4 P8 C91 C96 11.4(5)
C85 P8 C91 C96 -103.9(5)
O8 P8 C91 C92 -40.7(5)
N4 P8 C91 C92 -171.0(4)
C85 P8 C91 C92 73.7(4)
C96 C91 C92 C93 0.7(8)
P8 C91 C92 C93 -177.0(4)
C91 C92 C93 C94 -1.5(9)
C92 C93 C94 C95 1.8(9)
C93 C94 C95 C96 -1.2(10)
C92 C91 C96 C95 0.0(8)
P8 C91 C96 C95 177.5(5)
C94 C95 C96 C91 0.3(9)
C106 O9 C97 C98 -163.8(5)
Na2 O9 C97 C98 67.1(5)
Na4 O9 C97 C98 -39.8(5)
C99 O10 C98 C97 174.3(6)
Na4 O10 C98 C97 -59.9(6)
O9 C97 C98 O10 68.2(6)
C98 O10 C99 C100 -179.9(6)
Na4 O10 C99 C100 55.8(7)
C101 O11 C100 C99 158.2(7)
Na4 O11 C100 C99 33.6(8)
O10 C99 C100 O11 -59.8(9)
C100 O11 C101 C102 -82.6(8)
Na4 O11 C101 C102 42.8(7)
C103 O12 C102 C101 -177.9(6)
Na4 O12 C102 C101 42.6(7)
O11 C101 C102 O12 -56.5(8)
C102 O12 C103 C104 176.3(5)
Na4 O12 C103 C104 -43.3(6)
C105 O13 C104 C103 81.2(7)
Na4 O13 C104 C103 -43.6(6)
O12 C103 C104 O13 57.6(7)
C104 O13 C105 C106 170.8(6)
Na4 O13 C105 C106 -63.0(5)
C97 O9 C106 C105 90.8(6)
Na2 O9 C106 C105 -136.6(4)
Na4 O9 C106 C105 -32.0(5)
O13 C105 C106 O9 63.8(6)
